data_1575764
loop_
_publ_author_name
'Glok, Eduard'
'Werner, Luis'
'Radius, Udo'

_publ_section_title
;
 N-Heterocyclic silylene complexes of nickel(0).
;
_journal_issue 39
_journal_name_full 'Dalton transactions (Cambridge, England : 2003)'
_journal_page_first 14846
_journal_page_last 14861
_journal_paper_doi 10.1039/d5dt01887k
_journal_volume 54
_journal_year 2025
_chemical_formula_moiety 'C20 H24 Cl2 N2 Si'
_chemical_formula_sum 'C20 H24 Cl2 N2 Si'
_chemical_formula_weight 391.40
_space_group_crystal_system orthorhombic
_space_group_IT_number 60
_space_group_name_Hall '-P 2n 2ab'
_space_group_name_H-M_alt 'P b c n'
_atom_sites_solution_hydrogens geom
_atom_sites_solution_primary dual
_atom_sites_solution_secondary difmap
_audit_creation_method SHELXL-2018/3
_audit_update_record
;
2025-08-07 deposited with the CCDC.	2025-09-12 downloaded from the CCDC.
;
_cell_angle_alpha 90
_cell_angle_beta 90
_cell_angle_gamma 90
_cell_formula_units_Z 4
_cell_length_a 17.1070(3)
_cell_length_b 7.27380(10)
_cell_length_c 15.6926(4)
_cell_measurement_reflns_used 7086
_cell_measurement_temperature 100(2)
_cell_measurement_theta_max 74.9370
_cell_measurement_theta_min 5.1710
_cell_volume 1952.68(7)
_computing_cell_refinement 'CrysAlisPro 1.171.40.53 (Rigaku OD, 2019)'
_computing_data_collection 'CrysAlisPro 1.171.40.53 (Rigaku OD, 2019)'
_computing_data_reduction 'CrysAlisPro 1.171.40.53 (Rigaku OD, 2019)'
_computing_molecular_graphics 'ShelXLe (Huebschle et all, 2011)'
_computing_publication_material 'SHELXL-2014/6 (Sheldrick, 2014)'
_computing_structure_refinement 'SHELXL-2018/3 (Sheldrick, 2018)'
_computing_structure_solution 'SHELXT 2014/5 (Sheldrick, 2014)'
_diffrn_ambient_temperature 100.00(10)
_diffrn_detector_area_resol_mean 10.0000
_diffrn_measured_fraction_theta_full 1.000
_diffrn_measured_fraction_theta_max 0.992
_diffrn_measurement_device_type 'XtaLAB Synergy R, HyPix-Arc 150'
_diffrn_measurement_method w-scans
_diffrn_radiation_type CuK\a
_diffrn_radiation_wavelength 1.54184
_diffrn_reflns_av_R_equivalents 0.0286
_diffrn_reflns_av_unetI/netI 0.0248
_diffrn_reflns_Laue_measured_fraction_full 1.000
_diffrn_reflns_Laue_measured_fraction_max 0.992
_diffrn_reflns_limit_h_max 20
_diffrn_reflns_limit_h_min -21
_diffrn_reflns_limit_k_max 9
_diffrn_reflns_limit_k_min -8
_diffrn_reflns_limit_l_max 18
_diffrn_reflns_limit_l_min -19
_diffrn_reflns_number 12266
_diffrn_reflns_point_group_measured_fraction_full 1.000
_diffrn_reflns_point_group_measured_fraction_max 0.992
_diffrn_reflns_theta_full 72.000
_diffrn_reflns_theta_max 75.246
_diffrn_reflns_theta_min 5.171
_diffrn_source 'Rotating-anode X-ray tube'
_exptl_absorpt_coefficient_mu 3.607
_exptl_absorpt_correction_T_max 1.000
_exptl_absorpt_correction_T_min 0.650
_exptl_absorpt_correction_type gaussian
_exptl_absorpt_process_details
;
CrysAlisPro 1.171.42.46a (Rigaku Oxford Diffraction, 2022)
Numerical absorption correction based on gaussian integration over
a multifaceted crystal model
Empirical absorption correction using spherical harmonics,
implemented in SCALE3 ABSPACK scaling algorithm.
;
_exptl_crystal_colour orange
_exptl_crystal_density_diffrn 1.331
_exptl_crystal_description block
_exptl_crystal_F_000 824
_exptl_crystal_size_max 0.190
_exptl_crystal_size_mid 0.150
_exptl_crystal_size_min 0.040
_refine_diff_density_max 0.281
_refine_diff_density_min -0.282
_refine_diff_density_rms 0.052
_refine_ls_extinction_method none
_refine_ls_goodness_of_fit_ref 1.071
_refine_ls_hydrogen_treatment constr
_refine_ls_matrix_type full
_refine_ls_number_parameters 117
_refine_ls_number_reflns 2009
_refine_ls_number_restraints 0
_refine_ls_restrained_S_all 1.071
_refine_ls_R_factor_all 0.0398
_refine_ls_R_factor_gt 0.0341
_refine_ls_shift/su_max 0.001
_refine_ls_shift/su_mean 0.000
_refine_ls_structure_factor_coef Fsqd
_refine_ls_weighting_details 'w=1/[\s^2^(Fo^2^)+(0.0489P)^2^+1.0173P] where P=(Fo^2^+2Fc^2^)/3'
_refine_ls_weighting_scheme calc
_refine_ls_wR_factor_gt 0.0937
_refine_ls_wR_factor_ref 0.0970
_reflns_Friedel_coverage 0.000
_reflns_number_gt 1749
_reflns_number_total 2009
_reflns_threshold_expression 'I > 2\s(I)'
_cod_data_source_file d5dt01887k2.cif
_cod_data_source_block Mes2NHSiCl2
_cod_depositor_comments 'Adding full bibliography for 1575761--1575772.cif.'
_cod_database_code 1575764
_shelx_shelxl_version_number 2018/3
_shelx_space_group_comment
;
The symmetry employed for this shelxl refinement is uniquely defined
by the following loop, which should always be used as a source of
symmetry information in preference to the above space-group names.
They are only intended as comments.
;
_shelx_estimated_absorpt_t_min 0.547
_shelx_estimated_absorpt_t_max 0.869

loop_
_space_group_symop_operation_xyz
'x, y, z'
'-x+1/2, -y+1/2, z+1/2'
'-x, y, -z+1/2'
'x+1/2, -y+1/2, -z'
'-x, -y, -z'
'x-1/2, y-1/2, -z-1/2'
'x, -y, z-1/2'
'-x-1/2, y-1/2, z'

loop_
_atom_site_label
_atom_site_type_symbol
_atom_site_fract_x
_atom_site_fract_y
_atom_site_fract_z
_atom_site_U_iso_or_equiv
_atom_site_adp_type
_atom_site_occupancy
_atom_site_site_symmetry_order
_atom_site_calc_flag
_atom_site_refinement_flags_posn
_atom_site_refinement_flags_adp
_atom_site_refinement_flags_occupancy
_atom_site_disorder_assembly
_atom_site_disorder_group
Cl01 Cl 0.44363(2) 0.98198(6) 0.17056(3) 0.03100(15) Uani 1 1 d . . . . .
Si02 Si 0.500000 0.80182(9) 0.250000 0.02394(17) Uani 1 2 d S T P . .
N003 N 0.43965(8) 0.6433(2) 0.29461(10) 0.0256(3) Uani 1 1 d . . . . .
C004 C 0.36545(10) 0.6631(2) 0.33698(12) 0.0248(4) Uani 1 1 d . . . . .
C005 C 0.36352(10) 0.7013(2) 0.42452(12) 0.0254(4) Uani 1 1 d . . . . .
C006 C 0.22139(10) 0.6912(2) 0.41931(12) 0.0271(4) Uani 1 1 d . . . . .
C007 C 0.29662(10) 0.6344(2) 0.29063(12) 0.0273(4) Uani 1 1 d . . . . .
C008 C 0.22554(10) 0.6497(2) 0.33309(13) 0.0278(4) Uani 1 1 d . . . . .
H008 H 0.178452 0.631175 0.302177 0.033 Uiso 1 1 calc R U . . .
C009 C 0.29087(10) 0.7160(2) 0.46376(12) 0.0271(4) Uani 1 1 d . . . . .
H009 H 0.288676 0.743888 0.522856 0.032 Uiso 1 1 calc R U . . .
C00A C 0.43734(10) 0.7202(3) 0.47640(12) 0.0303(4) Uani 1 1 d . . . . .
H00A H 0.425956 0.693261 0.536319 0.045 Uiso 1 1 calc R U . . .
H00B H 0.457333 0.845948 0.471349 0.045 Uiso 1 1 calc R U . . .
H00C H 0.476675 0.633517 0.455226 0.045 Uiso 1 1 calc R U . . .
C00B C 0.46753(11) 0.4648(2) 0.27353(13) 0.0302(4) Uani 1 1 d . . . . .
H00D H 0.442143 0.355212 0.291394 0.036 Uiso 1 1 calc R U . . .
C00C C 0.14363(11) 0.7064(3) 0.46421(14) 0.0341(4) Uani 1 1 d . . . . .
H00E H 0.143641 0.626839 0.514604 0.051 Uiso 1 1 calc R U . . .
H00F H 0.101775 0.668126 0.425437 0.051 Uiso 1 1 calc R U . . .
H00G H 0.134988 0.834114 0.481735 0.051 Uiso 1 1 calc R U . . .
C00D C 0.29837(11) 0.5851(3) 0.19725(13) 0.0351(4) Uani 1 1 d . . . . .
H00H H 0.244754 0.574097 0.175868 0.053 Uiso 1 1 calc R U . . .
H00I H 0.325632 0.467671 0.189759 0.053 Uiso 1 1 calc R U . . .
H00J H 0.325874 0.681363 0.165490 0.053 Uiso 1 1 calc R U . . .

loop_
_atom_site_aniso_label
_atom_site_aniso_U_11
_atom_site_aniso_U_22
_atom_site_aniso_U_33
_atom_site_aniso_U_23
_atom_site_aniso_U_13
_atom_site_aniso_U_12
Cl01 0.0286(2) 0.0292(2) 0.0352(3) 0.00306(18) -0.00122(17) 0.00415(16)
Si02 0.0190(3) 0.0237(3) 0.0292(3) 0.000 0.0019(3) 0.000
N003 0.0205(7) 0.0246(7) 0.0317(8) -0.0010(6) 0.0038(6) 0.0005(6)
C004 0.0197(8) 0.0238(8) 0.0308(9) 0.0019(7) 0.0032(7) -0.0007(6)
C005 0.0229(8) 0.0231(8) 0.0303(9) 0.0014(7) 0.0007(7) 0.0010(7)
C006 0.0219(8) 0.0232(8) 0.0361(10) 0.0045(7) 0.0050(7) 0.0000(7)
C007 0.0247(8) 0.0260(9) 0.0313(10) 0.0005(7) 0.0018(7) -0.0023(7)
C008 0.0207(8) 0.0270(9) 0.0357(10) 0.0034(8) -0.0015(7) -0.0017(7)
C009 0.0288(9) 0.0242(9) 0.0282(9) 0.0002(7) 0.0043(7) 0.0007(7)
C00A 0.0270(9) 0.0331(10) 0.0310(10) 0.0004(8) -0.0028(7) -0.0002(7)
C00B 0.0285(9) 0.0228(8) 0.0392(11) 0.0006(8) 0.0058(8) -0.0004(7)
C00C 0.0255(9) 0.0324(10) 0.0443(11) 0.0040(9) 0.0092(8) 0.0005(7)
C00D 0.0294(9) 0.0429(11) 0.0329(10) -0.0024(9) 0.0003(8) -0.0062(8)

loop_
_atom_type_symbol
_atom_type_description
_atom_type_scat_dispersion_real
_atom_type_scat_dispersion_imag
_atom_type_scat_source
C C 0.0181 0.0091 'International Tables Vol C Tables 4.2.6.8 and 6.1.1.4'
H H 0.0000 0.0000 'International Tables Vol C Tables 4.2.6.8 and 6.1.1.4'
N N 0.0311 0.0180 'International Tables Vol C Tables 4.2.6.8 and 6.1.1.4'
Si Si 0.2541 0.3302 'International Tables Vol C Tables 4.2.6.8 and 6.1.1.4'
Cl Cl 0.3639 0.7018 'International Tables Vol C Tables 4.2.6.8 and 6.1.1.4'

loop_
_geom_angle_atom_site_label_1
_geom_angle_atom_site_label_2
_geom_angle_atom_site_label_3
_geom_angle
_geom_angle_site_symmetry_1
_geom_angle_site_symmetry_3
_geom_angle_publ_flag
N003 Si02 N003 94.50(10) . 3_655 ?
N003 Si02 Cl01 113.50(5) . . ?
N003 Si02 Cl01 117.99(5) 3_655 . ?
N003 Si02 Cl01 117.99(5) . 3_655 ?
N003 Si02 Cl01 113.50(5) 3_655 3_655 ?
Cl01 Si02 Cl01 100.52(4) . 3_655 ?
C00B N003 C004 119.63(14) . . ?
C00B N003 Si02 108.67(11) . . ?
C004 N003 Si02 131.14(12) . . ?
C007 C004 C005 121.26(16) . . ?
C007 C004 N003 119.11(16) . . ?
C005 C004 N003 119.54(15) . . ?
C009 C005 C004 118.04(16) . . ?
C009 C005 C00A 120.12(16) . . ?
C004 C005 C00A 121.81(16) . . ?
C008 C006 C009 118.27(16) . . ?
C008 C006 C00C 121.06(17) . . ?
C009 C006 C00C 120.66(17) . . ?
C008 C007 C004 118.33(17) . . ?
C008 C007 C00D 120.10(16) . . ?
C004 C007 C00D 121.57(16) . . ?
C006 C008 C007 121.94(17) . . ?
C006 C008 H008 119.0 . . ?
C007 C008 H008 119.0 . . ?
C006 C009 C005 122.13(17) . . ?
C006 C009 H009 118.9 . . ?
C005 C009 H009 118.9 . . ?
C005 C00A H00A 109.5 . . ?
C005 C00A H00B 109.5 . . ?
H00A C00A H00B 109.5 . . ?
C005 C00A H00C 109.5 . . ?
H00A C00A H00C 109.5 . . ?
H00B C00A H00C 109.5 . . ?
C00B C00B N003 114.08(9) 3_655 . ?
C00B C00B H00D 123.0 3_655 . ?
N003 C00B H00D 123.0 . . ?
C006 C00C H00E 109.5 . . ?
C006 C00C H00F 109.5 . . ?
H00E C00C H00F 109.5 . . ?
C006 C00C H00G 109.5 . . ?
H00E C00C H00G 109.5 . . ?
H00F C00C H00G 109.5 . . ?
C007 C00D H00H 109.5 . . ?
C007 C00D H00I 109.5 . . ?
H00H C00D H00I 109.5 . . ?
C007 C00D H00J 109.5 . . ?
H00H C00D H00J 109.5 . . ?
H00I C00D H00J 109.5 . . ?

loop_
_geom_bond_atom_site_label_1
_geom_bond_atom_site_label_2
_geom_bond_distance
_geom_bond_site_symmetry_2
_geom_bond_publ_flag
Cl01 Si02 2.0497(6) . ?
Si02 N003 1.6986(15) . ?
Si02 N003 1.6987(15) 3_655 ?
N003 C00B 1.422(2) . ?
N003 C004 1.440(2) . ?
C004 C007 1.400(2) . ?
C004 C005 1.402(2) . ?
C005 C009 1.391(2) . ?
C005 C00A 1.509(2) . ?
C006 C008 1.388(3) . ?
C006 C009 1.390(2) . ?
C006 C00C 1.509(2) . ?
C007 C008 1.391(2) . ?
C007 C00D 1.509(3) . ?
C008 H008 0.9500 . ?
C009 H009 0.9500 . ?
C00A H00A 0.9800 . ?
C00A H00B 0.9800 . ?
C00A H00C 0.9800 . ?
C00B C00B 1.334(4) 3_655 ?
C00B H00D 0.9500 . ?
C00C H00E 0.9800 . ?
C00C H00F 0.9800 . ?
C00C H00G 0.9800 . ?
C00D H00H 0.9800 . ?
C00D H00I 0.9800 . ?
C00D H00J 0.9800 . ?
